data_1511536
loop_
_publ_author_name
'Dzhafarov, G.G.'
'Mamedov, Kh.S.'
'Abdullaev, G.K.'

_publ_section_title
;
 Crystal structure of the double metaborate of samarium and cobalt Sm Co
 (B O2)5
;
_journal_name_full Kristallografiya
_journal_page_first 737
_journal_page_last 740
_journal_volume 19
_journal_year 1974
_chemical_formula_sum 'B5 Co O10 Sm'
_chemical_name_systematic 'Sm Co B5 O10'
_space_group_IT_number 14
_symmetry_space_group_name_Hall '-P 2yn'
_symmetry_space_group_name_H-M 'P 1 21/n 1'
_cell_angle_alpha 90
_cell_angle_beta 92
_cell_angle_gamma 90
_cell_formula_units_Z 4
_cell_length_a 8.61
_cell_length_b 7.58
_cell_length_c 9.45
_cell_volume 616.367
_citation_journal_id_ASTM KRISAJ
_cod_data_source_file boron4-x_171.cif
_cod_data_source_block B5Co1O10Sm1
_cod_original_cell_volume 616.3672
_cod_original_sg_symbol_Hall '-P 2ybc (x-z,y,z)'
_cod_original_formula_sum 'B5 Co1 O10 Sm1'
_cod_database_code 1511536

loop_
_symmetry_equiv_pos_as_xyz
x,y,z
-x+1/2,y+1/2,-z+1/2
-x,-y,-z
x-1/2,-y-1/2,z-1/2

loop_
_atom_site_label
_atom_site_type_symbol
_atom_site_fract_x
_atom_site_fract_y
_atom_site_fract_z
_atom_site_occupancy
_atom_site_U_iso_or_equiv
O8 O-2 0.81 0.363 0.486 1 0.0
O10 O-2 0.273 0.453 0.101 1 0.0
O7 O-2 0.562 0.224 0.512 1 0.0
Co1 Co+2 0.596 0.408 0.128 1 0.0
O6 O-2 0.333 0.403 0.425 1 0.0
O9 O-2 0.504 0.649 0.072 1 0.0
B1 B+3 0.906 0.574 0.257 1 0.0
O2 O-2 0.817 0.505 0.132 1 0.0
O1 O-2 0.025 0.711 0.225 1 0.0
B3 B+3 0.717 0.517 0.437 1 0.0
O5 O-2 0.581 0.484 0.347 1 0.0
Sm1 Sm+3 0.183 0.187 0.237 1 0.0
B2 B+3 0.488 0.33 0.394 1 0.0
B5 B+3 0.943 0.32 0.42 1 0.0
B4 B+3 0.838 0.584 0.004 1 0.0
O3 O-2 0.996 0.418 0.312 1 0.0
O4 O-2 0.813 0.653 0.371 1 0.0
